data_4130149
loop_
_publ_author_name
'Chernichenko, Konstantin'
'Lindqvist, Markus'
'K\'otai, Bianka'
'Nieger, Martin'
'Sorochkina, Kristina'
'P\'apai, Imre'
'Repo, Timo'

_publ_section_title
;
 Metal-Free sp(2)-C-H Borylation as a Common Reactivity Pattern of
 Frustrated 2-Aminophenylboranes.
;
_journal_issue 14
_journal_name_full 'Journal of the American Chemical Society'
_journal_page_first 4860
_journal_page_last 4868
_journal_paper_doi 10.1021/jacs.6b00819
_journal_volume 138
_journal_year 2016
_chemical_absolute_configuration ad
_chemical_formula_moiety 'C27 H20 B F5 N2 O'
_chemical_formula_sum 'C27 H20 B F5 N2 O'
_chemical_formula_weight 494.26
_chemical_name_systematic
;
 4,4-dimethyl-3-oxo-1-(perfluorophenyl)-1,2-diphenyl-1,2,3,4-
tetrahydrobenzo[c][1,5,2]diazaborinin-4-ium-1-uide
;
_space_group_crystal_system orthorhombic
_space_group_IT_number 19
_space_group_name_Hall 'P 2ac 2ab'
_space_group_name_H-M_alt 'P 21 21 21'
_atom_sites_solution_hydrogens difmap
_atom_sites_solution_primary direct
_atom_sites_solution_secondary difmap
_audit_creation_method SHELXL-2013
_cell_angle_alpha 90
_cell_angle_beta 90
_cell_angle_gamma 90
_cell_formula_units_Z 4
_cell_length_a 8.3517(1)
_cell_length_b 14.6007(2)
_cell_length_c 18.7457(2)
_cell_measurement_reflns_used 7208
_cell_measurement_temperature 120(2)
_cell_measurement_theta_max 75.9
_cell_measurement_theta_min 3.8
_cell_volume 2285.86(5)
_computing_cell_refinement
;
CrysAlisPro, Agilent Technologies,
Version 1.171.37.31 (release 14-01-2014 CrysAlis171 .NET)
(compiled Jan 14 2014,18:38:05)
;
_computing_data_collection
;
CrysAlisPro, Agilent Technologies,
Version 1.171.37.31 (release 14-01-2014 CrysAlis171 .NET)
(compiled Jan 14 2014,18:38:05)
;
_computing_data_reduction
;
CrysAlisPro, Agilent Technologies,
Version 1.171.37.31 (release 14-01-2014 CrysAlis171 .NET)
(compiled Jan 14 2014,18:38:05)
;
_computing_molecular_graphics SHELXTL-Plus
_computing_publication_material publCIF
_computing_structure_refinement 'SHELXL-2013 (Sheldrick, 2013)'
_computing_structure_solution SHELXS-97
_diffrn_ambient_temperature 120(2)
_diffrn_detector_area_resol_mean 5.1977
_diffrn_measured_fraction_theta_full 0.998
_diffrn_measured_fraction_theta_max 0.995
_diffrn_measurement_device_type 'SuperNova, Dual, Cu at zero, Atlas'
_diffrn_measurement_method 'rotation in \w, 1\%'
_diffrn_radiation_type CuK\a
_diffrn_radiation_wavelength 1.54178
_diffrn_reflns_av_R_equivalents 0.0196
_diffrn_reflns_av_unetI/netI 0.0256
_diffrn_reflns_Laue_measured_fraction_full 0.998
_diffrn_reflns_Laue_measured_fraction_max 0.995
_diffrn_reflns_limit_h_max 7
_diffrn_reflns_limit_h_min -10
_diffrn_reflns_limit_k_max 18
_diffrn_reflns_limit_k_min -17
_diffrn_reflns_limit_l_max 21
_diffrn_reflns_limit_l_min -23
_diffrn_reflns_number 11251
_diffrn_reflns_point_group_measured_fraction_full 0.999
_diffrn_reflns_point_group_measured_fraction_max 0.990
_diffrn_reflns_theta_full 67.679
_diffrn_reflns_theta_max 76.877
_diffrn_reflns_theta_min 3.837
_diffrn_source 'SuperNova (Cu) X-ray Source'
_exptl_absorpt_coefficient_mu 0.984
_exptl_absorpt_correction_T_max 1.00000
_exptl_absorpt_correction_T_min 0.75207
_exptl_absorpt_correction_type multi-scan
_exptl_absorpt_process_details
;
CrysAlisPro, Agilent Technologies,
Version 1.171.37.31 (release 14-01-2014 CrysAlis171 .NET)
(compiled Jan 14 2014,18:38:05)
Empirical absorption correction using spherical harmonics,
 implemented in SCALE3 ABSPACK scaling algorithm.
;
_exptl_crystal_colour colourless
_exptl_crystal_density_diffrn 1.436
_exptl_crystal_description rods
_exptl_crystal_F_000 1016
_exptl_crystal_size_max 0.320
_exptl_crystal_size_mid 0.060
_exptl_crystal_size_min 0.050
_refine_diff_density_max 0.216
_refine_diff_density_min -0.368
_refine_diff_density_rms 0.047
_refine_ls_abs_structure_details
;
 Flack x determined using 1920 quotients [(I+)-(I-)]/[(I+)+(I-)]
 (Parsons and Flack (2004), Acta Cryst. A60, s61).
 Probably racemic twin. Hooft's parameter = 0.45(4).
;
_refine_ls_abs_structure_Flack 0.46(4)
_refine_ls_extinction_method none
_refine_ls_goodness_of_fit_ref 1.041
_refine_ls_hydrogen_treatment constr
_refine_ls_matrix_type full
_refine_ls_number_parameters 327
_refine_ls_number_reflns 4775
_refine_ls_number_restraints 0
_refine_ls_restrained_S_all 1.041
_refine_ls_R_factor_all 0.0389
_refine_ls_R_factor_gt 0.0370
_refine_ls_shift/su_max 0.000
_refine_ls_shift/su_mean 0.000
_refine_ls_structure_factor_coef Fsqd
_refine_ls_weighting_details
;
 w=1/[\s^2^(Fo^2^)+(0.0686P)^2^+0.2715P]
 where P=(Fo^2^+2Fc^2^)/3
;
_refine_ls_weighting_scheme calc
_refine_ls_wR_factor_gt 0.0983
_refine_ls_wR_factor_ref 0.1001
_reflns_Friedel_coverage 0.748
_reflns_Friedel_fraction_full 0.999
_reflns_Friedel_fraction_max 0.983
_reflns_number_gt 4569
_reflns_number_total 4775
_reflns_threshold_expression 'I > 2\s(I)'
_cod_data_source_file ja6b00819_si_002.cif
_cod_data_source_block l_110_cu_compound_7
_cod_database_code 4130149
_shelx_space_group_comment
;
The symmetry employed for this shelxl refinement is uniquely defined
by the following loop, which should always be used as a source of
symmetry information in preference to the above space-group names.
They are only intended as comments.
;
_shelx_estimated_absorpt_t_min 0.744
_shelx_estimated_absorpt_t_max 0.952
_shelxl_version_number 2013-2

loop_
_space_group_symop_operation_xyz
'x, y, z'
'-x+1/2, -y, z+1/2'
'-x, y+1/2, -z+1/2'
'x+1/2, -y+1/2, -z'

loop_
_atom_site_label
_atom_site_type_symbol
_atom_site_fract_x
_atom_site_fract_y
_atom_site_fract_z
_atom_site_U_iso_or_equiv
_atom_site_adp_type
_atom_site_occupancy
_atom_site_site_symmetry_order
_atom_site_calc_flag
_atom_site_refinement_flags_posn
_atom_site_refinement_flags_adp
B1 B 0.6817(3) 0.23546(14) 0.30359(12) 0.0202(4) Uani 1 1 d . .
N2 N 0.4951(2) 0.24344(11) 0.31672(9) 0.0199(3) Uani 1 1 d . .
C3 C 0.4224(2) 0.27334(13) 0.37471(11) 0.0217(4) Uani 1 1 d . .
O3 O 0.28476(19) 0.26535(12) 0.39284(8) 0.0310(3) Uani 1 1 d . .
N4 N 0.5255(2) 0.33102(12) 0.42818(9) 0.0219(3) Uani 1 1 d . .
C5 C 0.6946(2) 0.35536(13) 0.40791(10) 0.0200(4) Uani 1 1 d . .
C6 C 0.7738(3) 0.41714(14) 0.45305(11) 0.0256(4) Uani 1 1 d . .
H6 H 0.7231 0.4395 0.4950 0.031 Uiso 1 1 calc R U
C7 C 0.9270(3) 0.44489(15) 0.43538(12) 0.0279(4) Uani 1 1 d . .
H7 H 0.9835 0.4859 0.4656 0.033 Uiso 1 1 calc R U
C8 C 0.9980(3) 0.41271(14) 0.37348(12) 0.0275(4) Uani 1 1 d . .
H8 H 1.1008 0.4344 0.3598 0.033 Uiso 1 1 calc R U
C9 C 0.9192(3) 0.34897(14) 0.33146(12) 0.0248(4) Uani 1 1 d . .
H9 H 0.9715 0.3258 0.2902 0.030 Uiso 1 1 calc R U
C10 C 0.7642(2) 0.31736(13) 0.34777(11) 0.0204(4) Uani 1 1 d . .
C11 C 0.7065(2) 0.24636(14) 0.21690(11) 0.0223(4) Uani 1 1 d . .
C12 C 0.7376(3) 0.17557(15) 0.16965(12) 0.0293(4) Uani 1 1 d . .
F12 F 0.7500(2) 0.08777(10) 0.19235(8) 0.0421(4) Uani 1 1 d . .
C13 C 0.7524(4) 0.1871(2) 0.09693(13) 0.0424(6) Uani 1 1 d . .
F13 F 0.7813(3) 0.11414(16) 0.05468(9) 0.0674(6) Uani 1 1 d . .
C14 C 0.7345(4) 0.2734(2) 0.06741(13) 0.0456(7) Uani 1 1 d . .
F14 F 0.7468(4) 0.2848(2) -0.00260(9) 0.0783(8) Uani 1 1 d . .
C15 C 0.6977(3) 0.34638(18) 0.11195(13) 0.0353(5) Uani 1 1 d . .
F15 F 0.6730(3) 0.42966(13) 0.08422(9) 0.0515(5) Uani 1 1 d . .
C16 C 0.6843(3) 0.33120(15) 0.18422(12) 0.0261(4) Uani 1 1 d . .
F16 F 0.6413(2) 0.40383(9) 0.22380(8) 0.0369(3) Uani 1 1 d . .
C17 C 0.7551(3) 0.14006(13) 0.33565(10) 0.0228(4) Uani 1 1 d . .
C18 C 0.9178(3) 0.11948(14) 0.32495(12) 0.0281(4) Uani 1 1 d . .
H18 H 0.9822 0.1611 0.2986 0.034 Uiso 1 1 calc R U
C19 C 0.9877(3) 0.03986(15) 0.35186(13) 0.0313(5) Uani 1 1 d . .
H19 H 1.0976 0.0274 0.3431 0.038 Uiso 1 1 calc R U
C20 C 0.8967(3) -0.02109(15) 0.39144(13) 0.0313(5) Uani 1 1 d . .
H20 H 0.9440 -0.0752 0.4102 0.038 Uiso 1 1 calc R U
C21 C 0.7357(3) -0.00260(15) 0.40356(12) 0.0299(5) Uani 1 1 d . .
H21 H 0.6720 -0.0445 0.4300 0.036 Uiso 1 1 calc R U
C22 C 0.6681(3) 0.07781(15) 0.37670(12) 0.0262(4) Uani 1 1 d . .
H22 H 0.5588 0.0906 0.3868 0.031 Uiso 1 1 calc R U
C23 C 0.3849(2) 0.20906(13) 0.26344(11) 0.0211(4) Uani 1 1 d . .
C24 C 0.3776(3) 0.11639(14) 0.24697(13) 0.0272(4) Uani 1 1 d . .
H24 H 0.4427 0.0738 0.2720 0.033 Uiso 1 1 calc R U
C25 C 0.2745(3) 0.08650(14) 0.19362(12) 0.0293(4) Uani 1 1 d . .
H25 H 0.2698 0.0232 0.1819 0.035 Uiso 1 1 calc R U
C26 C 0.1787(3) 0.14819(15) 0.15747(12) 0.0279(4) Uani 1 1 d . .
H26 H 0.1077 0.1272 0.1214 0.034 Uiso 1 1 calc R U
C27 C 0.1864(3) 0.24080(15) 0.17390(12) 0.0291(4) Uani 1 1 d . .
H27 H 0.1208 0.2832 0.1489 0.035 Uiso 1 1 calc R U
C28 C 0.2898(3) 0.27154(14) 0.22686(11) 0.0258(4) Uani 1 1 d . .
H28 H 0.2955 0.3349 0.2380 0.031 Uiso 1 1 calc R U
C29 C 0.5249(3) 0.27892(19) 0.49763(12) 0.0338(5) Uani 1 1 d . .
H29A H 0.5738 0.3166 0.5350 0.051 Uiso 1 1 calc R U
H29B H 0.5861 0.2221 0.4921 0.051 Uiso 1 1 calc R U
H29C H 0.4144 0.2642 0.5109 0.051 Uiso 1 1 calc R U
C30 C 0.4309(3) 0.41899(17) 0.43670(15) 0.0357(5) Uani 1 1 d . .
H30A H 0.4291 0.4520 0.3912 0.054 Uiso 1 1 calc R U
H30B H 0.4814 0.4574 0.4732 0.054 Uiso 1 1 calc R U
H30C H 0.3210 0.4044 0.4512 0.054 Uiso 1 1 calc R U

loop_
_atom_site_aniso_label
_atom_site_aniso_U_11
_atom_site_aniso_U_22
_atom_site_aniso_U_33
_atom_site_aniso_U_23
_atom_site_aniso_U_13
_atom_site_aniso_U_12
B1 0.0236(9) 0.0168(9) 0.0204(10) 0.0000(7) 0.0010(8) 0.0012(7)
N2 0.0236(7) 0.0174(7) 0.0188(7) -0.0015(6) -0.0004(6) -0.0023(6)
C3 0.0233(9) 0.0217(8) 0.0202(9) 0.0004(7) -0.0019(7) -0.0007(7)
O3 0.0242(7) 0.0421(9) 0.0267(7) -0.0048(6) 0.0031(6) -0.0034(6)
N4 0.0239(8) 0.0242(8) 0.0178(7) -0.0028(6) -0.0016(6) 0.0017(6)
C5 0.0235(9) 0.0166(8) 0.0199(9) 0.0007(7) -0.0027(7) 0.0021(7)
C6 0.0332(10) 0.0220(9) 0.0218(9) -0.0017(7) -0.0059(8) 0.0010(8)
C7 0.0344(11) 0.0197(9) 0.0296(10) 0.0014(8) -0.0114(9) -0.0033(8)
C8 0.0244(9) 0.0229(9) 0.0352(11) 0.0063(8) -0.0067(8) -0.0033(7)
C9 0.0247(9) 0.0219(9) 0.0278(10) 0.0013(8) -0.0006(8) 0.0019(7)
C10 0.0233(9) 0.0170(8) 0.0208(9) 0.0022(6) -0.0019(7) 0.0017(7)
C11 0.0246(9) 0.0213(9) 0.0211(9) -0.0006(7) 0.0004(7) 0.0006(7)
C12 0.0369(11) 0.0262(10) 0.0248(10) -0.0030(8) -0.0022(9) 0.0043(8)
F12 0.0660(10) 0.0260(7) 0.0343(7) -0.0082(5) -0.0060(7) 0.0115(7)
C13 0.0575(16) 0.0469(14) 0.0228(11) -0.0101(10) -0.0009(11) 0.0134(12)
F13 0.1067(18) 0.0641(12) 0.0315(8) -0.0201(8) -0.0043(10) 0.0298(12)
C14 0.0598(17) 0.0580(17) 0.0190(10) 0.0034(10) 0.0019(10) 0.0030(14)
F14 0.121(2) 0.0923(17) 0.0212(8) 0.0082(9) 0.0054(10) 0.0186(16)
C15 0.0432(13) 0.0355(12) 0.0270(11) 0.0103(9) -0.0042(10) -0.0042(10)
F15 0.0716(11) 0.0442(9) 0.0387(8) 0.0202(7) -0.0090(8) -0.0065(8)
C16 0.0320(10) 0.0231(9) 0.0233(10) 0.0011(8) -0.0014(8) -0.0017(8)
F16 0.0571(9) 0.0204(6) 0.0332(7) 0.0001(5) -0.0057(6) 0.0045(6)
C17 0.0300(10) 0.0188(8) 0.0197(9) -0.0029(7) -0.0007(8) 0.0014(7)
C18 0.0312(10) 0.0232(9) 0.0299(10) 0.0013(8) 0.0021(8) 0.0040(8)
C19 0.0356(11) 0.0263(10) 0.0321(11) -0.0018(8) -0.0015(9) 0.0098(9)
C20 0.0465(13) 0.0194(9) 0.0281(11) -0.0006(8) -0.0087(9) 0.0064(9)
C21 0.0431(12) 0.0213(9) 0.0254(10) 0.0033(8) -0.0030(9) -0.0014(9)
C22 0.0312(10) 0.0229(9) 0.0244(10) 0.0013(8) -0.0011(8) 0.0000(8)
C23 0.0237(9) 0.0199(9) 0.0198(9) -0.0014(7) 0.0003(7) -0.0034(7)
C24 0.0336(11) 0.0175(9) 0.0304(11) -0.0008(8) -0.0049(8) -0.0001(7)
C25 0.0363(11) 0.0205(9) 0.0310(11) -0.0034(8) -0.0058(9) -0.0016(8)
C26 0.0333(11) 0.0265(10) 0.0240(10) -0.0020(8) -0.0058(8) -0.0033(8)
C27 0.0369(11) 0.0241(10) 0.0263(10) 0.0032(8) -0.0070(9) 0.0010(8)
C28 0.0338(10) 0.0192(9) 0.0243(9) -0.0007(7) -0.0031(8) -0.0005(8)
C29 0.0333(11) 0.0481(13) 0.0201(10) 0.0071(9) -0.0020(8) -0.0097(10)
C30 0.0309(11) 0.0324(11) 0.0437(13) -0.0157(10) -0.0011(10) 0.0093(9)

loop_
_atom_type_symbol
_atom_type_description
_atom_type_scat_dispersion_real
_atom_type_scat_dispersion_imag
_atom_type_scat_source
C C 0.0181 0.0091 'International Tables Vol C Tables 4.2.6.8 and 6.1.1.4'
H H 0.0000 0.0000 'International Tables Vol C Tables 4.2.6.8 and 6.1.1.4'
B B 0.0090 0.0039 'International Tables Vol C Tables 4.2.6.8 and 6.1.1.4'
N N 0.0311 0.0180 'International Tables Vol C Tables 4.2.6.8 and 6.1.1.4'
O O 0.0492 0.0322 'International Tables Vol C Tables 4.2.6.8 and 6.1.1.4'
F F 0.0727 0.0534 'International Tables Vol C Tables 4.2.6.8 and 6.1.1.4'

loop_
_geom_angle_atom_site_label_1
_geom_angle_atom_site_label_2
_geom_angle_atom_site_label_3
_geom_angle
N2 B1 C10 106.68(15)
N2 B1 C17 111.99(16)
C10 B1 C17 106.44(16)
N2 B1 C11 105.70(15)
C10 B1 C11 112.47(16)
C17 B1 C11 113.44(16)
C3 N2 C23 113.02(17)
C3 N2 B1 127.26(17)
C23 N2 B1 119.55(16)
O3 C3 N2 129.7(2)
O3 C3 N4 113.33(18)
N2 C3 N4 116.91(17)
C5 N4 C29 109.88(15)
C5 N4 C30 108.39(17)
C29 N4 C30 109.55(19)
C5 N4 C3 118.75(15)
C29 N4 C3 106.22(16)
C30 N4 C3 103.68(16)
C10 C5 C6 123.43(19)
C10 C5 N4 120.34(17)
C6 C5 N4 116.24(18)
C7 C6 C5 118.7(2)
C7 C6 H6 120.6
C5 C6 H6 120.6
C6 C7 C8 119.8(2)
C6 C7 H7 120.1
C8 C7 H7 120.1
C7 C8 C9 120.0(2)
C7 C8 H8 120.0
C9 C8 H8 120.0
C8 C9 C10 122.2(2)
C8 C9 H9 118.9
C10 C9 H9 118.9
C5 C10 C9 115.58(18)
C5 C10 B1 122.46(17)
C9 C10 B1 121.70(18)
C12 C11 C16 114.00(19)
C12 C11 B1 125.63(18)
C16 C11 B1 120.19(18)
F12 C12 C13 114.8(2)
F12 C12 C11 121.3(2)
C13 C12 C11 123.9(2)
F13 C13 C12 120.0(3)
F13 C13 C14 120.2(2)
C12 C13 C14 119.8(2)
F14 C14 C13 120.0(3)
F14 C14 C15 121.1(3)
C13 C14 C15 118.8(2)
F15 C15 C16 121.0(2)
F15 C15 C14 119.9(2)
C16 C15 C14 119.1(2)
F16 C16 C15 116.0(2)
F16 C16 C11 119.63(19)
C15 C16 C11 124.4(2)
C22 C17 C18 116.28(19)
C22 C17 B1 124.21(19)
C18 C17 B1 119.44(18)
C19 C18 C17 122.1(2)
C19 C18 H18 119.0
C17 C18 H18 119.0
C20 C19 C18 120.0(2)
C20 C19 H19 120.0
C18 C19 H19 120.0
C19 C20 C21 119.6(2)
C19 C20 H20 120.2
C21 C20 H20 120.2
C20 C21 C22 119.7(2)
C20 C21 H21 120.1
C22 C21 H21 120.1
C17 C22 C21 122.4(2)
C17 C22 H22 118.8
C21 C22 H22 118.8
C24 C23 C28 120.31(19)
C24 C23 N2 121.25(18)
C28 C23 N2 118.40(18)
C23 C24 C25 119.5(2)
C23 C24 H24 120.2
C25 C24 H24 120.2
C26 C25 C24 120.4(2)
C26 C25 H25 119.8
C24 C25 H25 119.8
C25 C26 C27 120.0(2)
C25 C26 H26 120.0
C27 C26 H26 120.0
C26 C27 C28 120.1(2)
C26 C27 H27 120.0
C28 C27 H27 120.0
C23 C28 C27 119.68(19)
C23 C28 H28 120.2
C27 C28 H28 120.2
N4 C29 H29A 109.5
N4 C29 H29B 109.5
H29A C29 H29B 109.5
N4 C29 H29C 109.5
H29A C29 H29C 109.5
H29B C29 H29C 109.5
N4 C30 H30A 109.5
N4 C30 H30B 109.5
H30A C30 H30B 109.5
N4 C30 H30C 109.5
H30A C30 H30C 109.5
H30B C30 H30C 109.5

loop_
_geom_bond_atom_site_label_1
_geom_bond_atom_site_label_2
_geom_bond_distance
B1 N2 1.582(3)
B1 C10 1.610(3)
B1 C17 1.636(3)
B1 C11 1.646(3)
N2 C3 1.319(3)
N2 C23 1.448(2)
C3 O3 1.205(3)
C3 N4 1.567(3)
N4 C5 1.505(3)
N4 C29 1.508(3)
N4 C30 1.516(3)
C5 C10 1.385(3)
C5 C6 1.403(3)
C6 C7 1.383(3)
C6 H6 0.9500
C7 C8 1.385(3)
C7 H7 0.9500
C8 C9 1.386(3)
C8 H8 0.9500
C9 C10 1.408(3)
C9 H9 0.9500
C11 C12 1.386(3)
C11 C16 1.394(3)
C12 F12 1.355(3)
C12 C13 1.379(3)
C13 F13 1.350(3)
C13 C14 1.385(4)
C14 F14 1.327(3)
C14 C15 1.388(4)
C15 F15 1.338(3)
C15 C16 1.377(3)
C16 F16 1.343(3)
C17 C22 1.395(3)
C17 C18 1.406(3)
C18 C19 1.395(3)
C18 H18 0.9500
C19 C20 1.386(4)
C19 H19 0.9500
C20 C21 1.390(4)
C20 H20 0.9500
C21 C22 1.397(3)
C21 H21 0.9500
C22 H22 0.9500
C23 C24 1.389(3)
C23 C28 1.390(3)
C24 C25 1.390(3)
C24 H24 0.9500
C25 C26 1.382(3)
C25 H25 0.9500
C26 C27 1.388(3)
C26 H26 0.9500
C27 C28 1.391(3)
C27 H27 0.9500
C28 H28 0.9500
C29 H29A 0.9800
C29 H29B 0.9800
C29 H29C 0.9800
C30 H30A 0.9800
C30 H30B 0.9800
C30 H30C 0.9800

loop_
_geom_hbond_atom_site_label_D
_geom_hbond_atom_site_label_H
_geom_hbond_atom_site_label_A
_geom_hbond_distance_DH
_geom_hbond_distance_HA
_geom_hbond_distance_DA
_geom_hbond_angle_DHA
_geom_hbond_site_symmetry_A
C24 H24 F16 0.95 2.58 3.156(2) 119.3 3_645
C29 H29A O3 0.98 2.52 3.057(3) 114.1 4_556

loop_
_geom_torsion_atom_site_label_1
_geom_torsion_atom_site_label_2
_geom_torsion_atom_site_label_3
_geom_torsion_atom_site_label_4
_geom_torsion
C10 B1 N2 C3 -32.0(3)
C17 B1 N2 C3 84.1(2)
C11 B1 N2 C3 -151.88(18)
C10 B1 N2 C23 153.09(16)
C17 B1 N2 C23 -90.8(2)
C11 B1 N2 C23 33.2(2)
C23 N2 C3 O3 10.7(3)
B1 N2 C3 O3 -164.6(2)
C23 N2 C3 N4 -167.05(16)
B1 N2 C3 N4 17.7(3)
O3 C3 N4 C5 -173.12(17)
N2 C3 N4 C5 5.0(2)
O3 C3 N4 C29 62.6(2)
N2 C3 N4 C29 -119.4(2)
O3 C3 N4 C30 -52.9(2)
N2 C3 N4 C30 125.2(2)
C29 N4 C5 C10 114.0(2)
C30 N4 C5 C10 -126.3(2)
C3 N4 C5 C10 -8.5(3)
C29 N4 C5 C6 -65.8(2)
C30 N4 C5 C6 53.8(2)
C3 N4 C5 C6 171.66(17)
C10 C5 C6 C7 2.8(3)
N4 C5 C6 C7 -177.34(18)
C5 C6 C7 C8 1.0(3)
C6 C7 C8 C9 -3.6(3)
C7 C8 C9 C10 2.5(3)
C6 C5 C10 C9 -3.8(3)
N4 C5 C10 C9 176.37(16)
C6 C5 C10 B1 170.48(18)
N4 C5 C10 B1 -9.4(3)
C8 C9 C10 C5 1.1(3)
C8 C9 C10 B1 -173.21(18)
N2 B1 C10 C5 26.4(2)
C17 B1 C10 C5 -93.4(2)
C11 B1 C10 C5 141.83(18)
N2 B1 C10 C9 -159.72(17)
C17 B1 C10 C9 80.5(2)
C11 B1 C10 C9 -44.3(2)
N2 B1 C11 C12 -103.4(2)
C10 B1 C11 C12 140.6(2)
C17 B1 C11 C12 19.7(3)
N2 B1 C11 C16 71.5(2)
C10 B1 C11 C16 -44.6(3)
C17 B1 C11 C16 -165.44(18)
C16 C11 C12 F12 -174.9(2)
B1 C11 C12 F12 0.2(3)
C16 C11 C12 C13 2.6(4)
B1 C11 C12 C13 177.7(2)
F12 C12 C13 F13 -1.7(4)
C11 C12 C13 F13 -179.4(3)
F12 C12 C13 C14 177.1(3)
C11 C12 C13 C14 -0.6(5)
F13 C13 C14 F14 -0.4(5)
C12 C13 C14 F14 -179.3(3)
F13 C13 C14 C15 177.1(3)
C12 C13 C14 C15 -1.7(5)
F14 C14 C15 F15 0.5(5)
C13 C14 C15 F15 -177.1(3)
F14 C14 C15 C16 179.3(3)
C13 C14 C15 C16 1.7(4)
F15 C15 C16 F16 1.7(3)
C14 C15 C16 F16 -177.1(2)
F15 C15 C16 C11 179.3(2)
C14 C15 C16 C11 0.5(4)
C12 C11 C16 F16 174.9(2)
B1 C11 C16 F16 -0.5(3)
C12 C11 C16 C15 -2.6(3)
B1 C11 C16 C15 -178.0(2)
N2 B1 C17 C22 -6.8(3)
C10 B1 C17 C22 109.4(2)
C11 B1 C17 C22 -126.3(2)
N2 B1 C17 C18 176.35(18)
C10 B1 C17 C18 -67.4(2)
C11 B1 C17 C18 56.8(2)
C22 C17 C18 C19 2.0(3)
B1 C17 C18 C19 179.1(2)
C17 C18 C19 C20 -1.0(4)
C18 C19 C20 C21 0.5(4)
C19 C20 C21 C22 -1.0(3)
C18 C17 C22 C21 -2.5(3)
B1 C17 C22 C21 -179.47(19)
C20 C21 C22 C17 2.1(3)
C3 N2 C23 C24 -111.0(2)
B1 N2 C23 C24 64.6(3)
C3 N2 C23 C28 71.3(2)
B1 N2 C23 C28 -113.0(2)
C28 C23 C24 C25 0.0(3)
N2 C23 C24 C25 -177.6(2)
C23 C24 C25 C26 -0.5(4)
C24 C25 C26 C27 0.6(4)
C25 C26 C27 C28 -0.2(4)
C24 C23 C28 C27 0.4(3)
N2 C23 C28 C27 178.1(2)
C26 C27 C28 C23 -0.3(4)
